data_7239773
loop_
_publ_author_name
'Liu, Gui-Lei'
'Song, Jianbiao'
'Qiu, Qi-Ming'
'Li, Hui'

_publ_section_title
;
 Syntheses, structures, and magnetic properties of three supramolecular
 isomeric Cu(II) square grid networks: solvents effect on the ligand
 linkages
;
_journal_name_full CrystEngComm
_journal_paper_doi 10.1039/C9CE01940E
_journal_year 2020
_chemical_formula_sum 'C25 H26 Cu N2 O10'
_chemical_formula_weight 578.02
_space_group_IT_number 15
_space_group_name_Hall '-C 2yc'
_space_group_name_H-M_alt 'C 1 2/c 1'
_symmetry_cell_setting monoclinic
_symmetry_space_group_name_H-M 'C 1 2/c 1'
_atom_sites_solution_hydrogens geom
_atom_sites_solution_primary direct
_atom_sites_solution_secondary difmap
_audit_creation_method SHELXL-97
_audit_update_record
;
2020-01-14 deposited with the CCDC.	2020-01-17 downloaded from the CCDC.
;
_cell_angle_alpha 90.00
_cell_angle_beta 109.34(3)
_cell_angle_gamma 90.00
_cell_formula_units_Z 4
_cell_length_a 15.773(3)
_cell_length_b 15.649(3)
_cell_length_c 12.824(3)
_cell_measurement_reflns_used 5060
_cell_measurement_temperature 153(2)
_cell_measurement_theta_max 29.13
_cell_measurement_theta_min 1.89
_cell_volume 2986.7(12)
_computing_cell_refinement 'Bruker XSCANS'
_computing_data_collection 'Bruker XSCANS'
_computing_data_reduction 'Bruker SHELXTL'
_computing_molecular_graphics 'Bruker SHELXTL'
_computing_publication_material 'Bruker SHELXTL'
_computing_structure_refinement 'SHELXL-97 (Sheldrick, 1997)'
_computing_structure_solution 'SHELXS-97 (Sheldrick, 1990)'
_diffrn_ambient_temperature 153(2)
_diffrn_detector_area_resol_mean 0
_diffrn_measured_fraction_theta_full 0.995
_diffrn_measured_fraction_theta_max 0.995
_diffrn_measurement_device_type 'Bruker P4'
_diffrn_measurement_method '\w scans'
_diffrn_radiation_monochromator graphite
_diffrn_radiation_source 'fine-focus sealed tube'
_diffrn_radiation_type MoK\a
_diffrn_radiation_wavelength 0.71073
_diffrn_reflns_av_R_equivalents 0.0433
_diffrn_reflns_av_sigmaI/netI 0.0426
_diffrn_reflns_limit_h_max 18
_diffrn_reflns_limit_h_min -18
_diffrn_reflns_limit_k_max 18
_diffrn_reflns_limit_k_min -18
_diffrn_reflns_limit_l_max 15
_diffrn_reflns_limit_l_min -15
_diffrn_reflns_number 11730
_diffrn_reflns_theta_full 25.02
_diffrn_reflns_theta_max 25.02
_diffrn_reflns_theta_min 3.10
_diffrn_standards_decay_% 0
_diffrn_standards_interval_count 0
_diffrn_standards_interval_time 0
_diffrn_standards_number 0
_exptl_absorpt_coefficient_mu 0.783
_exptl_absorpt_correction_T_max 0.8983
_exptl_absorpt_correction_T_min 0.6300
_exptl_absorpt_correction_type none
_exptl_crystal_colour Blue
_exptl_crystal_density_diffrn 1.285
_exptl_crystal_density_method 'not measured'
_exptl_crystal_description Block
_exptl_crystal_F_000 1196
_exptl_crystal_size_max 0.65
_exptl_crystal_size_mid 0.16
_exptl_crystal_size_min 0.14
_refine_diff_density_max 0.774
_refine_diff_density_min -0.682
_refine_diff_density_rms 0.123
_refine_ls_extinction_method none
_refine_ls_goodness_of_fit_ref 1.072
_refine_ls_hydrogen_treatment mixed
_refine_ls_matrix_type full
_refine_ls_number_parameters 210
_refine_ls_number_reflns 2633
_refine_ls_number_restraints 50
_refine_ls_restrained_S_all 1.100
_refine_ls_R_factor_all 0.0741
_refine_ls_R_factor_gt 0.0654
_refine_ls_shift/su_max 0.000
_refine_ls_shift/su_mean 0.000
_refine_ls_structure_factor_coef Fsqd
_refine_ls_weighting_details 'calc w=1/[\s^2^(Fo^2^)+(0.1228P)^2^+10.4821P] where P=(Fo^2^+2Fc^2^)/3'
_refine_ls_weighting_scheme calc
_refine_ls_wR_factor_gt 0.1944
_refine_ls_wR_factor_ref 0.2002
_reflns_number_gt 2188
_reflns_number_total 2633
_reflns_threshold_expression >2sigma(I)
_cod_data_source_file c9ce01940e2.cif
_cod_data_source_block compound2
_cod_depositor_comments
;
The following automatic conversions were performed:

data item '_symmetry_cell_setting' value 'Monoclinic' was changed to
'monoclinic' in accordance with the
/home/data/users/saulius/crontab/automatic-downloads/rss-feeds/RSC/lib/dictionaries/cif_core.dic
dictionary named 'cif_core.dic' version 2.4.2 last updated on
2011-04-26.

Automatic conversion script
Id: cif_fix_values 7556 2019-12-06 15:28:31Z antanas 
;
_cod_original_cell_volume 2987.0(10)
_cod_original_sg_symbol_H-M C2/c
_cod_database_code 7239773

loop_
_symmetry_equiv_pos_as_xyz
'x, y, z'
'-x, y, -z+1/2'
'x+1/2, y+1/2, z'
'-x+1/2, y+1/2, -z+1/2'
'-x, -y, -z'
'x, -y, z-1/2'
'-x+1/2, -y+1/2, -z'
'x+1/2, -y+1/2, z-1/2'

loop_
_atom_site_label
_atom_site_type_symbol
_atom_site_fract_x
_atom_site_fract_y
_atom_site_fract_z
_atom_site_U_iso_or_equiv
_atom_site_adp_type
_atom_site_occupancy
_atom_site_symmetry_multiplicity
_atom_site_calc_flag
_atom_site_refinement_flags
_atom_site_disorder_assembly
_atom_site_disorder_group
O4 O 0.5000 0.2932(5) 0.7500 0.114(3) Uani 1 2 d SDU . .
O6 O 0.4052(11) 0.1288(14) 0.6686(14) 0.185(9) Uani 0.50 1 d PDU . .
C1 C 0.1097(3) 0.0340(3) 0.7052(4) 0.0344(11) Uani 1 1 d . . .
C2 C 0.1779(4) -0.0348(3) 0.7208(5) 0.0424(13) Uani 1 1 d . . .
H2 H 0.2027 -0.0568 0.7918 0.051 Uiso 1 1 calc R . .
C3 C 0.2940(3) 0.4331(3) 0.8542(5) 0.0384(12) Uani 1 1 d . . .
H3 H 0.3179 0.4551 0.9253 0.046 Uiso 1 1 calc R . .
C4 C 0.2268(3) 0.3640(3) 0.8361(4) 0.0312(11) Uani 1 1 d . . .
C5 C 0.2001(3) 0.3192(3) 0.7369(4) 0.0350(11) Uani 1 1 d . . .
H5 H 0.2262 0.3314 0.6833 0.042 Uiso 1 1 calc R . .
C6 C 0.1346(3) 0.2563(3) 0.7177(4) 0.0302(10) Uani 1 1 d . . .
H6 H 0.1168 0.2288 0.6495 0.036 Uiso 1 1 calc R . .
C7 C 0.1225(3) 0.2732(3) 0.8915(4) 0.0269(10) Uani 1 1 d . . .
C8 C 0.0857(3) 0.2463(3) 0.9723(4) 0.0297(10) Uani 1 1 d . . .
H8 H 0.0441 0.2019 0.9564 0.036 Uiso 1 1 calc R . .
C9 C 0.1102(3) 0.2845(3) 1.0731(4) 0.0364(11) Uani 1 1 d . . .
H9 H 0.0849 0.2663 1.1253 0.044 Uiso 1 1 calc R . .
C10 C 0.1734(3) 0.3513(3) 1.0989(4) 0.0380(12) Uani 1 1 d . . .
H10 H 0.1895 0.3770 1.1681 0.046 Uiso 1 1 calc R . .
C11 C 0.2112(3) 0.3785(3) 1.0235(4) 0.0339(11) Uani 1 1 d . . .
H11 H 0.2529 0.4227 1.0419 0.041 Uiso 1 1 calc R . .
C12 C 0.1878(3) 0.3402(3) 0.9168(4) 0.0277(10) Uani 1 1 d . . .
Cu1 Cu 0.0000 0.14361(4) 0.7500 0.0233(3) Uani 1 2 d S . .
N1 N 0.0961(2) 0.2332(2) 0.7908(3) 0.0226(8) Uani 1 1 d . . .
O1 O 0.0924(2) 0.05429(19) 0.7920(3) 0.0326(8) Uani 1 1 d . . .
O2 O 0.0728(3) 0.0695(2) 0.6146(3) 0.0447(9) Uani 1 1 d . . .
O3 O 0.4080(5) 0.4146(4) 0.5790(5) 0.117(2) Uani 1 1 d U . .
H3A H 0.4141 0.4258 0.5170 0.141 Uiso 1 1 d R . .
H3B H 0.4083 0.4612 0.6130 0.141 Uiso 1 1 d R . .
H4A H 0.4733 0.3317 0.7012 0.141 Uiso 0.50 1 d PRD . .
H4B H 0.4736 0.2463 0.7277 0.141 Uiso 0.50 1 d PRD . .
O5 O 0.2490(9) 0.3375(10) 0.5026(11) 0.125(5) Uani 0.50 1 d PDU . .
H5A H 0.3015 0.3587 0.5265 0.150 Uiso 0.50 1 d PRD . .
H5B H 0.2536 0.2834 0.5008 0.150 Uiso 0.50 1 d PRD . .
H6A H 0.3566 0.1362 0.6134 0.150 Uiso 0.50 1 d PRD . .
H6B H 0.3919 0.0998 0.7182 0.150 Uiso 0.50 1 d PRD . .
O7 O 0.507(2) -0.012(2) 0.639(3) 0.120(13) Uani 0.221(15) 1 d PDU A 1
C13 C 0.440(3) 0.054(3) 0.589(5) 0.117(17) Uani 0.221(15) 1 d PDU A 1
O7' O 0.5352(12) -0.0365(10) 0.5785(15) 0.080(8) Uani 0.279(15) 1 d PD . 2
C13' C 0.5227(13) -0.0211(12) 0.4609(14) 0.040(6) Uani 0.279(15) 1 d PDU . 2

loop_
_atom_site_aniso_label
_atom_site_aniso_U_11
_atom_site_aniso_U_22
_atom_site_aniso_U_33
_atom_site_aniso_U_23
_atom_site_aniso_U_13
_atom_site_aniso_U_12
O4 0.158(7) 0.085(6) 0.135(6) 0.000 0.097(6) 0.000
O6 0.188(12) 0.185(12) 0.177(12) 0.028(9) 0.056(9) -0.008(9)
C1 0.030(2) 0.020(2) 0.047(3) -0.007(2) 0.006(2) 0.0026(19)
C2 0.044(3) 0.030(3) 0.051(3) 0.002(2) 0.012(3) 0.017(2)
C3 0.032(3) 0.032(3) 0.051(3) -0.005(2) 0.012(2) -0.013(2)
C4 0.022(2) 0.023(2) 0.047(3) 0.000(2) 0.010(2) -0.0039(17)
C5 0.036(3) 0.033(3) 0.041(3) 0.000(2) 0.021(2) -0.011(2)
C6 0.030(2) 0.022(2) 0.039(3) -0.0052(19) 0.013(2) -0.0060(18)
C7 0.016(2) 0.023(2) 0.039(2) 0.0020(19) 0.0065(19) 0.0038(17)
C8 0.019(2) 0.027(2) 0.043(3) 0.003(2) 0.0100(19) -0.0006(17)
C9 0.030(2) 0.041(3) 0.041(3) 0.000(2) 0.015(2) 0.002(2)
C10 0.035(3) 0.039(3) 0.039(3) -0.010(2) 0.011(2) 0.003(2)
C11 0.025(2) 0.028(2) 0.047(3) -0.008(2) 0.008(2) -0.0027(19)
C12 0.020(2) 0.021(2) 0.040(3) -0.0012(19) 0.0070(19) 0.0007(17)
Cu1 0.0166(4) 0.0132(4) 0.0393(5) 0.000 0.0081(3) 0.000
N1 0.0159(16) 0.0160(17) 0.037(2) 0.0014(15) 0.0100(15) 0.0012(13)
O1 0.0241(16) 0.0180(16) 0.054(2) -0.0005(14) 0.0105(15) 0.0056(12)
O2 0.046(2) 0.0318(19) 0.049(2) -0.0045(17) 0.0056(17) 0.0164(17)
O3 0.178(6) 0.093(4) 0.103(4) -0.018(3) 0.077(4) -0.038(4)
O5 0.129(9) 0.150(9) 0.101(7) -0.008(7) 0.043(7) -0.026(7)
O7 0.114(15) 0.116(16) 0.125(16) -0.004(10) 0.034(10) -0.016(10)
C13 0.116(19) 0.116(19) 0.118(19) -0.003(10) 0.036(11) -0.023(10)
O7' 0.051(10) 0.032(9) 0.131(18) -0.003(10) -0.003(11) -0.027(8)
C13' 0.032(8) 0.028(8) 0.052(9) -0.002(7) 0.003(6) -0.017(6)

loop_
_atom_type_symbol
_atom_type_description
_atom_type_scat_dispersion_real
_atom_type_scat_dispersion_imag
_atom_type_scat_source
C C 0.0033 0.0016 'International Tables Vol C Tables 4.2.6.8 and 6.1.1.4'
H H 0.0000 0.0000 'International Tables Vol C Tables 4.2.6.8 and 6.1.1.4'
N N 0.0061 0.0033 'International Tables Vol C Tables 4.2.6.8 and 6.1.1.4'
O O 0.0106 0.0060 'International Tables Vol C Tables 4.2.6.8 and 6.1.1.4'
Cu Cu 0.3201 1.2651 'International Tables Vol C Tables 4.2.6.8 and 6.1.1.4'

loop_
_geom_angle_atom_site_label_1
_geom_angle_atom_site_label_2
_geom_angle_atom_site_label_3
_geom_angle
_geom_angle_site_symmetry_1
_geom_angle_site_symmetry_3
H4A O4 H4B 106.9 . .
H6A O6 H6B 108.0 . .
O2 C1 O1 122.4(4) . .
O2 C1 C2 122.9(5) . .
O1 C1 C2 114.7(4) . .
C3 C2 C1 126.4(5) 4_546 .
C3 C2 H2 116.8 4_546 .
C1 C2 H2 116.8 . .
C2 C3 C4 125.1(5) 4_556 .
C2 C3 H3 117.4 4_556 .
C4 C3 H3 117.4 . .
C5 C4 C12 117.5(4) . .
C5 C4 C3 119.7(4) . .
C12 C4 C3 122.7(4) . .
C6 C5 C4 120.1(4) . .
C6 C5 H5 119.9 . .
C4 C5 H5 119.9 . .
N1 C6 C5 123.8(4) . .
N1 C6 H6 118.1 . .
C5 C6 H6 118.1 . .
N1 C7 C8 119.0(4) . .
N1 C7 C12 121.4(4) . .
C8 C7 C12 119.6(4) . .
C9 C8 C7 120.7(4) . .
C9 C8 H8 119.6 . .
C7 C8 H8 119.6 . .
C8 C9 C10 120.5(5) . .
C8 C9 H9 119.8 . .
C10 C9 H9 119.8 . .
C11 C10 C9 120.6(5) . .
C11 C10 H10 119.7 . .
C9 C10 H10 119.7 . .
C10 C11 C12 121.0(4) . .
C10 C11 H11 119.5 . .
C12 C11 H11 119.5 . .
C4 C12 C11 123.5(4) . .
C4 C12 C7 118.8(4) . .
C11 C12 C7 117.7(4) . .
O1 Cu1 O1 89.10(18) 2_556 .
O1 Cu1 N1 178.54(14) 2_556 .
O1 Cu1 N1 89.91(14) . .
O1 Cu1 N1 89.91(14) 2_556 2_556
O1 Cu1 N1 178.54(14) . 2_556
N1 Cu1 N1 91.10(19) . 2_556
O1 Cu1 O2 87.24(13) 2_556 .
O1 Cu1 O2 54.80(13) . .
N1 Cu1 O2 91.31(13) . .
N1 Cu1 O2 126.22(13) 2_556 .
C6 N1 C7 118.3(4) . .
C6 N1 Cu1 119.4(3) . .
C7 N1 Cu1 122.3(3) . .
C1 O1 Cu1 107.0(3) . .
C1 O2 Cu1 75.8(3) . .
H3A O3 H3B 108.6 . .
H5A O5 H5B 108.5 . .
C13' O7' C13' 69.0(19) 5_656 .
O7' C13' O7' 111.0(19) 5_656 .
O7' C13' C13' 61.9(16) 5_656 5_656
O7' C13' C13' 49.1(11) . 5_656

loop_
_geom_bond_atom_site_label_1
_geom_bond_atom_site_label_2
_geom_bond_distance
_geom_bond_site_symmetry_2
O4 H4A 0.8700 .
O4 H4B 0.8459 .
O6 H6A 0.8614 .
O6 H6B 0.8615 .
C1 O2 1.244(6) .
C1 O1 1.272(6) .
C1 C2 1.488(6) .
C2 C3 1.286(8) 4_546
C2 H2 0.9300 .
C3 C2 1.286(8) 4_556
C3 C4 1.478(6) .
C3 H3 0.9300 .
C4 C5 1.391(7) .
C4 C12 1.417(7) .
C5 C6 1.389(6) .
C5 H5 0.9300 .
C6 N1 1.326(6) .
C6 H6 0.9300 .
C7 N1 1.370(6) .
C7 C8 1.410(7) .
C7 C12 1.429(6) .
C8 C9 1.359(7) .
C8 H8 0.9300 .
C9 C10 1.407(7) .
C9 H9 0.9300 .
C10 C11 1.362(8) .
C10 H10 0.9300 .
C11 C12 1.426(7) .
C11 H11 0.9300 .
Cu1 O1 1.961(3) 2_556
Cu1 O1 1.961(3) .
Cu1 N1 2.003(3) .
Cu1 N1 2.003(3) 2_556
Cu1 O2 2.645(4) .
O3 H3A 0.8499 .
O3 H3B 0.8500 .
O5 H5A 0.8500 .
O5 H5B 0.8501 .
O7 C13 1.467(11) .
O7' C13' 1.26(3) 5_656
O7' C13' 1.475(10) .
C13' O7' 1.26(3) 5_656
C13' C13' 1.56(4) 5_656

loop_
_geom_torsion_atom_site_label_1
_geom_torsion_atom_site_label_2
_geom_torsion_atom_site_label_3
_geom_torsion_atom_site_label_4
_geom_torsion
_geom_torsion_site_symmetry_1
_geom_torsion_site_symmetry_4
O2 C1 C2 C3 -1.3(9) . 4_546
O1 C1 C2 C3 179.3(5) . 4_546
C2 C3 C4 C5 10.7(8) 4_556 .
C2 C3 C4 C12 -169.8(5) 4_556 .
C12 C4 C5 C6 2.8(7) . .
C3 C4 C5 C6 -177.7(4) . .
C4 C5 C6 N1 -2.1(8) . .
N1 C7 C8 C9 -179.9(4) . .
C12 C7 C8 C9 1.4(6) . .
C7 C8 C9 C10 -0.5(7) . .
C8 C9 C10 C11 -0.2(8) . .
C9 C10 C11 C12 0.0(7) . .
C5 C4 C12 C11 177.7(5) . .
C3 C4 C12 C11 -1.8(7) . .
C5 C4 C12 C7 -1.2(7) . .
C3 C4 C12 C7 179.3(4) . .
C10 C11 C12 C4 -178.1(5) . .
C10 C11 C12 C7 0.8(7) . .
N1 C7 C12 C4 -1.2(6) . .
C8 C7 C12 C4 177.5(4) . .
N1 C7 C12 C11 179.8(4) . .
C8 C7 C12 C11 -1.5(6) . .
C5 C6 N1 C7 -0.4(7) . .
C5 C6 N1 Cu1 178.3(4) . .
C8 C7 N1 C6 -176.7(4) . .
C12 C7 N1 C6 2.1(6) . .
C8 C7 N1 Cu1 4.6(5) . .
C12 C7 N1 Cu1 -176.6(3) . .
O1 Cu1 N1 C6 37(6) 2_556 .
O1 Cu1 N1 C6 84.5(3) . .
N1 Cu1 N1 C6 -96.6(3) 2_556 .
O2 Cu1 N1 C6 29.7(3) . .
O1 Cu1 N1 C7 -144(5) 2_556 .
O1 Cu1 N1 C7 -96.8(3) . .
N1 Cu1 N1 C7 82.1(3) 2_556 .
O2 Cu1 N1 C7 -151.6(3) . .
O2 C1 O1 Cu1 1.6(6) . .
C2 C1 O1 Cu1 -179.0(3) . .
O1 Cu1 O1 C1 86.5(3) 2_556 .
N1 Cu1 O1 C1 -92.5(3) . .
N1 Cu1 O1 C1 134(5) 2_556 .
O2 Cu1 O1 C1 -0.8(3) . .
O1 C1 O2 Cu1 -1.2(4) . .
C2 C1 O2 Cu1 179.4(5) . .
O1 Cu1 O2 C1 -90.0(3) 2_556 .
O1 Cu1 O2 C1 0.8(3) . .
N1 Cu1 O2 C1 89.8(3) . .
N1 Cu1 O2 C1 -177.9(3) 2_556 .
C13' O7' C13' O7' 0.000(3) 5_656 5_656
